data_4339244
loop_
_publ_author_name
'Bronisz, Robert'

_publ_section_title
;
 Tetrazol-2-yl as a donor group for incorporation of a spin-crossover
 function based on Fe(II) ions into a coordination network.
;
_journal_issue 16
_journal_name_full 'Inorganic chemistry'
_journal_page_first 6733
_journal_page_last 6739
_journal_paper_doi 10.1021/ic070223r
_journal_volume 46
_journal_year 2007
_chemical_formula_moiety 'C30 H48 Fe2 N48, 0.33(C6 H18 O3), 3(C2 O), 4(Cl O4)'
_chemical_formula_sum 'C38 H54 Cl4 Fe2 N48 O20'
_chemical_formula_weight 1756.79
_chemical_name_systematic
; 
 ? 
;
_space_group_IT_number 146
_symmetry_cell_setting trigonal
_symmetry_space_group_name_Hall 'R 3'
_symmetry_space_group_name_H-M 'R 3 :H'
_atom_sites_solution_hydrogens geom
_atom_sites_solution_primary direct
_atom_sites_solution_secondary difmap
_audit_creation_method SHELXL-97
_cell_angle_alpha 90.00
_cell_angle_beta 90.00
_cell_angle_gamma 120.00
_cell_formula_units_Z 3
_cell_length_a 17.6017(14)
_cell_length_b 17.6017(14)
_cell_length_c 21.056(2)
_cell_measurement_reflns_used 3960
_cell_measurement_temperature 295(2)
_cell_measurement_theta_max 28.59
_cell_measurement_theta_min 3.67
_cell_volume 5649.6(8)
_computing_cell_refinement 'Oxford Diffraction  (Poland) Sp. z o.o.'
_computing_data_collection 'Oxford Diffraction  (Poland) Sp. z o.o.'
_computing_data_reduction 'Oxford Diffraction  (Poland) Sp. z o.o.'
_computing_molecular_graphics 'SHELXTL-NT V5.1, Bruker AXS 1999'
_computing_publication_material 'SHELXL-97 (Sheldrick, 1997)'
_computing_structure_refinement 'SHELXL-97 (Sheldrick, 1997)'
_computing_structure_solution 'SHELXS-97 (Sheldrick, 1990)'
_diffrn_ambient_temperature 295(2)
_diffrn_measured_fraction_theta_full 0.997
_diffrn_measured_fraction_theta_max 0.939
_diffrn_measurement_device_type 'Kuma KM4CCD'
_diffrn_measurement_method '\w scan'
_diffrn_radiation_monochromator graphite
_diffrn_radiation_source 'fine-focus sealed tube'
_diffrn_radiation_type MoK\a
_diffrn_radiation_wavelength 0.71073
_diffrn_reflns_av_R_equivalents 0.0248
_diffrn_reflns_av_sigmaI/netI 0.0371
_diffrn_reflns_limit_h_max 23
_diffrn_reflns_limit_h_min -21
_diffrn_reflns_limit_k_max 17
_diffrn_reflns_limit_k_min -23
_diffrn_reflns_limit_l_max 26
_diffrn_reflns_limit_l_min -28
_diffrn_reflns_number 13147
_diffrn_reflns_theta_full 25.00
_diffrn_reflns_theta_max 28.59
_diffrn_reflns_theta_min 3.67
_diffrn_standards_number 0
_exptl_absorpt_coefficient_mu 0.624
_exptl_absorpt_correction_T_max 0.9402
_exptl_absorpt_correction_T_min 0.9289
_exptl_absorpt_correction_type none
_exptl_crystal_colour colourless
_exptl_crystal_density_diffrn 1.549
_exptl_crystal_density_method 'not measured'
_exptl_crystal_description plate
_exptl_crystal_F_000 2694
_exptl_crystal_size_max 0.12
_exptl_crystal_size_mid 0.12
_exptl_crystal_size_min 0.10
_refine_diff_density_max 1.149
_refine_diff_density_min -0.470
_refine_diff_density_rms 0.088
_refine_ls_abs_structure_details 'Flack H D (1983), Acta Cryst. A39, 876-881'
_refine_ls_abs_structure_Flack 0.18(3)
_refine_ls_extinction_method none
_refine_ls_goodness_of_fit_ref 1.041
_refine_ls_hydrogen_treatment constr
_refine_ls_matrix_type full
_refine_ls_number_parameters 344
_refine_ls_number_reflns 5807
_refine_ls_number_restraints 58
_refine_ls_restrained_S_all 1.073
_refine_ls_R_factor_all 0.0848
_refine_ls_R_factor_gt 0.0680
_refine_ls_shift/su_max 0.000
_refine_ls_shift/su_mean 0.000
_refine_ls_structure_factor_coef Fsqd
_refine_ls_weighting_details 'calc w=1/[\s^2^(Fo^2^)+(0.1447P)^2^+0.0000P] where P=(Fo^2^+2Fc^2^)/3'
_refine_ls_weighting_scheme calc
_refine_ls_wR_factor_gt 0.1892
_refine_ls_wR_factor_ref 0.2062
_reflns_number_gt 4389
_reflns_number_total 5807
_reflns_threshold_expression >2sigma(I)
_cod_data_source_file ic070223r-file003.cif
_cod_data_source_block compound1_295K
_cod_depositor_comments
;
The following automatic conversions were performed:

'_symmetry_cell_setting' value 'Trigonal' changed to 'trigonal'
according to
/usr/data/users/saulius/automatic-downloads/retrospective/ACS/lib/dictionaries/cif_core.dic
dictionary named 'cif_core.dic' version 2.4.2 from 2011-04-26.

Automatic conversion script
Id: cif_fix_values 2281 2013-09-26 08:29:07Z andrius 
;
_cod_original_cell_volume 5649.7(8)
_cod_original_sg_symbol_H-M R3
_cod_database_code 4339244

loop_
_symmetry_equiv_pos_as_xyz
'x, y, z'
'-y, x-y, z'
'-x+y, -x, z'
'x+2/3, y+1/3, z+1/3'
'-y+2/3, x-y+1/3, z+1/3'
'-x+y+2/3, -x+1/3, z+1/3'
'x+1/3, y+2/3, z+2/3'
'-y+1/3, x-y+2/3, z+2/3'
'-x+y+1/3, -x+2/3, z+2/3'

loop_
_atom_site_label
_atom_site_type_symbol
_atom_site_fract_x
_atom_site_fract_y
_atom_site_fract_z
_atom_site_U_iso_or_equiv
_atom_site_adp_type
_atom_site_occupancy
_atom_site_symmetry_multiplicity
_atom_site_calc_flag
_atom_site_refinement_flags
_atom_site_disorder_assembly
_atom_site_disorder_group
Fe1 Fe 0.0000 0.0000 0.27726(6) 0.0315(2) Uani 1 3 d S . .
Fe2 Fe 0.6667 0.3333 0.11005(6) 0.0292(2) Uani 1 3 d S . .
N11 N 0.5308(4) 0.0990(3) 0.2261(3) 0.0578(14) Uani 1 1 d . . .
N12 N 0.5930(3) 0.0900(3) 0.1942(2) 0.0451(11) Uani 1 1 d . . .
N13 N 0.6446(3) 0.1577(3) 0.1594(2) 0.0396(10) Uani 1 1 d . A .
N14 N 0.6199(3) 0.2171(3) 0.16924(19) 0.0354(9) Uani 1 1 d . . .
C15 C 0.5522(4) 0.1800(4) 0.2109(3) 0.0453(13) Uani 1 1 d . . .
H15 H 0.5240 0.2086 0.2271 0.054 Uiso 1 1 calc R . .
N21 N 0.3801(4) -0.1050(3) 0.0540(3) 0.0572(13) Uani 1 1 d . . .
N22 N 0.4557(3) -0.1047(3) 0.0535(3) 0.0536(13) Uani 1 1 d . A .
N23 N 0.4515(3) -0.1713(3) 0.0226(2) 0.0492(11) Uani 1 1 d . . .
N24 N 0.3698(3) -0.2181(3) 0.0020(2) 0.0387(10) Uani 1 1 d . . .
C25 C 0.3283(4) -0.1763(4) 0.0228(3) 0.0521(15) Uani 1 1 d . . .
H25 H 0.2691 -0.1961 0.0158 0.063 Uiso 1 1 calc R . .
N31 N 0.4367(4) 0.2333(4) -0.0092(3) 0.0568(13) Uani 1 1 d . A .
N32 N 0.4247(3) 0.1653(4) 0.0254(2) 0.0546(14) Uani 1 1 d . . .
N33 N 0.4896(3) 0.1815(3) 0.0626(2) 0.0519(12) Uani 1 1 d . A .
N34 N 0.5494(3) 0.2632(3) 0.05074(19) 0.0366(9) Uani 1 1 d . . .
C35 C 0.5159(4) 0.2931(4) 0.0073(3) 0.0514(15) Uani 1 1 d . A .
H35 H 0.5453 0.3496 -0.0092 0.062 Uiso 1 1 calc R . .
N41 N 0.2206(5) 0.1857(4) 0.1620(4) 0.084(2) Uani 1 1 d . . .
N42 N 0.2303(4) 0.1178(4) 0.1668(3) 0.0634(15) Uani 1 1 d . A .
N43 N 0.1684(3) 0.0514(3) 0.1994(3) 0.0543(13) Uani 1 1 d . . .
N44 N 0.1158(3) 0.0786(3) 0.2177(2) 0.0425(11) Uani 1 1 d . A .
C45 C 0.1500(5) 0.1619(5) 0.1966(4) 0.075(2) Uani 1 1 d . A .
H45 H 0.1265 0.1978 0.2054 0.090 Uiso 1 1 calc R . .
C11 C 0.5982(4) 0.0096(3) 0.1968(3) 0.0524(15) Uani 0.881(14) 1 d P A 1
H11A H 0.5954 -0.0087 0.2406 0.063 Uiso 0.881(14) 1 calc PR A 1
H11B H 0.6534 0.0202 0.1788 0.063 Uiso 0.881(14) 1 calc PR A 1
C12 C 0.5215(4) -0.0621(3) 0.1592(3) 0.0415(17) Uani 0.881(14) 1 d P A 1
H12A H 0.4669 -0.0673 0.1740 0.050 Uiso 0.881(14) 1 calc PR A 1
H12B H 0.5188 -0.1179 0.1660 0.050 Uiso 0.881(14) 1 calc PR A 1
C13 C 0.5328(5) -0.0400(5) 0.0878(4) 0.074(2) Uani 0.881(14) 1 d P A 1
H13A H 0.5406 0.0180 0.0812 0.089 Uiso 0.881(14) 1 calc PR A 1
H13B H 0.5846 -0.0400 0.0720 0.089 Uiso 0.881(14) 1 calc PR A 1
C11' C 0.5982(4) 0.0096(3) 0.1968(3) 0.0524(15) Uani 0.119(14) 1 d PDU A 2
H11C H 0.5455 -0.0364 0.2167 0.063 Uiso 0.119(14) 1 calc PR A 2
H11D H 0.6478 0.0199 0.2230 0.063 Uiso 0.119(14) 1 calc PR A 2
C12' C 0.608(2) -0.021(4) 0.1316(11) 0.070(12) Uiso 0.119(14) 1 d PDU A 2
H12C H 0.6625 0.0243 0.1127 0.084 Uiso 0.119(14) 1 calc PR A 2
H12D H 0.6127 -0.0733 0.1362 0.084 Uiso 0.119(14) 1 calc PR A 2
C13' C 0.5328(5) -0.0400(5) 0.0878(4) 0.074(2) Uani 0.119(14) 1 d PDU A 2
H13C H 0.5075 -0.0101 0.1106 0.089 Uiso 0.119(14) 1 calc PR A 2
H13D H 0.5648 -0.0005 0.0531 0.089 Uiso 0.119(14) 1 calc PR A 2
C21 C 0.3423(4) 0.0801(5) 0.0274(3) 0.0668(19) Uani 0.859(16) 1 d PD A 1
H21A H 0.3526 0.0367 0.0479 0.080 Uiso 0.859(16) 1 calc PR A 1
H21B H 0.3218 0.0603 -0.0154 0.080 Uiso 0.859(16) 1 calc PR A 1
C22 C 0.2744(6) 0.0899(7) 0.0635(4) 0.070(3) Uani 0.859(16) 1 d PD A 1
H22A H 0.2679 0.1364 0.0443 0.084 Uiso 0.859(16) 1 calc PR A 1
H22B H 0.2186 0.0359 0.0599 0.084 Uiso 0.859(16) 1 calc PR A 1
C23 C 0.2960(4) 0.1104(6) 0.1323(4) 0.074(2) Uani 0.859(16) 1 d P A 1
H23A H 0.3038 0.0646 0.1514 0.089 Uiso 0.859(16) 1 calc PR A 1
H23B H 0.3512 0.1651 0.1360 0.089 Uiso 0.859(16) 1 calc PR A 1
C21' C 0.3423(4) 0.0801(5) 0.0274(3) 0.0668(19) Uani 0.141(16) 1 d PDU A 2
H21C H 0.3510 0.0369 0.0051 0.080 Uiso 0.141(16) 1 calc PR A 2
H21D H 0.2971 0.0857 0.0051 0.080 Uiso 0.141(16) 1 calc PR A 2
C22' C 0.311(3) 0.0473(15) 0.0942(8) 0.050(10) Uiso 0.141(16) 1 d PDU A 2
H22C H 0.2561 -0.0083 0.0918 0.059 Uiso 0.141(16) 1 calc PR A 2
H22D H 0.3536 0.0372 0.1156 0.059 Uiso 0.141(16) 1 calc PR A 2
C23' C 0.2960(4) 0.1104(6) 0.1323(4) 0.074(2) Uani 0.141(16) 1 d PDU A 2
H23C H 0.3421 0.1293 0.1639 0.089 Uiso 0.141(16) 1 calc PR A 2
H23D H 0.3165 0.1595 0.1032 0.089 Uiso 0.141(16) 1 calc PR A 2
C1 C 0.5480(12) 0.5025(13) -0.0995(9) 0.079(8) Uiso 0.46(3) 1 d PD B 1
C2 C 0.597(3) 0.579(2) -0.1383(19) 0.161(15) Uiso 0.46(3) 1 d PD B 1
O1 O 0.5976(9) 0.4706(9) -0.0731(6) 0.147(4) Uiso 0.46(3) 1 d PD . 1
C1' C 0.626(3) 0.549(2) -0.111(3) 0.30(3) Uiso 0.54(3) 1 d PD B 2
O1' O 0.559(3) 0.528(3) -0.1569(19) 0.29(2) Uiso 0.54(3) 1 d PD B 2
C2' C 0.5976(9) 0.4706(9) -0.0731(6) 0.147(4) Uiso 0.54(3) 1 d PD B 2
Cl2 Cl 0.6667 0.3333 -0.15571(14) 0.0739(8) Uani 1 3 d S . .
O21 O 0.6667 0.3333 -0.0928(7) 0.174(7) Uani 1 3 d S . .
O22 O 0.6604(14) 0.3999(10) -0.1822(7) 0.246(8) Uani 1 1 d . . .
O2 O 0.071(2) 0.100(2) 0.0801(17) 0.180(13) Uiso 0.33 1 d PD C -1
H2 H 0.0901 0.1047 0.1161 0.270 Uiso 0.33 1 calc PR C -1
C4 C -0.025(4) -0.002(6) 0.007(2) 0.20(3) Uiso 0.33 1 d PD C -1
H4A H -0.0344 -0.0530 -0.0157 0.306 Uiso 0.33 1 calc PR C -1
H4B H 0.0027 0.0484 -0.0207 0.306 Uiso 0.33 1 calc PR C -1
H4C H -0.0797 -0.0093 0.0217 0.306 Uiso 0.33 1 calc PR C -1
C3 C 0.031(2) 0.012(2) 0.0603(19) 0.113(12) Uiso 0.33 1 d PD C -1
H3A H -0.0025 -0.0262 0.0948 0.136 Uiso 0.33 1 calc PR C -1
H3B H 0.0765 -0.0015 0.0485 0.136 Uiso 0.33 1 calc PR C -1
Cl1 Cl 0.44280(16) 0.49303(16) -0.34611(10) 0.0832(6) Uani 1 1 d D B .
O11 O 0.4734(7) 0.5157(8) -0.2844(4) 0.176(5) Uani 1 1 d D . .
O12 O 0.3817(6) 0.5155(6) -0.3645(6) 0.182(5) Uani 1 1 d D . .
O13 O 0.4249(11) 0.4112(7) -0.3623(8) 0.286(11) Uani 1 1 d D . .
O14 O 0.5231(6) 0.5545(7) -0.3807(6) 0.207(5) Uani 1 1 d D . .

loop_
_atom_site_aniso_label
_atom_site_aniso_U_11
_atom_site_aniso_U_22
_atom_site_aniso_U_33
_atom_site_aniso_U_23
_atom_site_aniso_U_13
_atom_site_aniso_U_12
Fe1 0.0299(3) 0.0299(3) 0.0348(4) 0.000 0.000 0.01495(14)
Fe2 0.0283(3) 0.0283(3) 0.0309(4) 0.000 0.000 0.01415(13)
N11 0.068(3) 0.038(2) 0.061(3) 0.023(2) 0.022(3) 0.022(2)
N12 0.056(3) 0.040(2) 0.043(2) 0.000(2) 0.005(2) 0.026(2)
N13 0.045(2) 0.033(2) 0.041(2) 0.0055(19) 0.006(2) 0.0201(19)
N14 0.039(2) 0.029(2) 0.035(2) -0.0024(16) -0.0012(18) 0.0144(17)
C15 0.049(3) 0.043(3) 0.048(3) 0.006(3) 0.008(3) 0.026(3)
N21 0.066(3) 0.050(3) 0.068(3) -0.011(2) -0.002(3) 0.038(3)
N22 0.060(3) 0.042(3) 0.067(3) -0.027(2) -0.014(2) 0.031(2)
N23 0.043(3) 0.047(3) 0.061(3) -0.017(2) -0.002(2) 0.024(2)
N24 0.034(2) 0.033(2) 0.048(2) -0.0070(18) -0.0044(19) 0.0157(18)
C25 0.057(3) 0.047(3) 0.063(4) -0.012(3) -0.001(3) 0.034(3)
N31 0.053(3) 0.065(3) 0.052(3) 0.009(3) -0.008(2) 0.030(3)
N32 0.031(2) 0.071(3) 0.045(3) -0.001(3) -0.013(2) 0.013(2)
N33 0.041(3) 0.053(3) 0.046(3) 0.001(2) -0.010(2) 0.012(2)
N34 0.032(2) 0.037(2) 0.035(2) -0.0069(18) -0.0076(17) 0.0128(18)
C35 0.043(3) 0.060(4) 0.043(3) 0.010(3) -0.010(3) 0.019(3)
N41 0.072(4) 0.058(3) 0.103(5) 0.029(3) 0.023(4) 0.019(3)
N42 0.047(3) 0.077(4) 0.059(3) -0.006(3) 0.010(2) 0.026(3)
N43 0.043(3) 0.056(3) 0.062(3) -0.002(2) 0.016(2) 0.023(2)
N44 0.037(2) 0.039(3) 0.046(3) 0.002(2) 0.0042(19) 0.015(2)
C45 0.063(4) 0.063(5) 0.101(6) 0.025(4) 0.016(4) 0.032(4)
C11 0.058(3) 0.028(2) 0.070(4) 0.003(3) -0.015(3) 0.021(2)
C12 0.045(3) 0.020(2) 0.052(4) -0.004(2) -0.007(3) 0.010(2)
C13 0.056(4) 0.057(4) 0.088(5) -0.032(4) -0.001(3) 0.012(3)
C11' 0.058(3) 0.028(2) 0.070(4) 0.003(3) -0.015(3) 0.021(2)
C13' 0.056(4) 0.057(4) 0.088(5) -0.032(4) -0.001(3) 0.012(3)
C21 0.054(4) 0.073(5) 0.061(4) -0.011(3) -0.008(3) 0.022(3)
C22 0.065(5) 0.073(6) 0.068(5) -0.017(4) -0.021(4) 0.032(5)
C23 0.047(3) 0.107(6) 0.063(4) -0.009(4) 0.010(3) 0.034(4)
C21' 0.054(4) 0.073(5) 0.061(4) -0.011(3) -0.008(3) 0.022(3)
C23' 0.047(3) 0.107(6) 0.063(4) -0.009(4) 0.010(3) 0.034(4)
Cl2 0.0852(12) 0.0852(12) 0.0512(15) 0.000 0.000 0.0426(6)
O21 0.227(12) 0.227(12) 0.069(8) 0.000 0.000 0.113(6)
O22 0.41(2) 0.221(13) 0.226(14) 0.096(11) 0.062(14) 0.249(16)
Cl1 0.0957(14) 0.1005(14) 0.0814(11) 0.0024(10) -0.0148(10) 0.0700(12)
O11 0.178(9) 0.225(11) 0.127(7) -0.063(7) -0.072(7) 0.102(8)
O12 0.144(7) 0.166(8) 0.276(12) 0.026(8) -0.074(8) 0.108(7)
O13 0.39(2) 0.188(12) 0.35(2) -0.099(15) -0.19(2) 0.202(15)
O14 0.135(8) 0.197(11) 0.282(16) 0.005(11) 0.026(9) 0.078(8)

loop_
_atom_type_symbol
_atom_type_description
_atom_type_scat_dispersion_real
_atom_type_scat_dispersion_imag
_atom_type_scat_source
C C 0.0033 0.0016 'International Tables Vol C Tables 4.2.6.8 and 6.1.1.4'
H H 0.0000 0.0000 'International Tables Vol C Tables 4.2.6.8 and 6.1.1.4'
N N 0.0061 0.0033 'International Tables Vol C Tables 4.2.6.8 and 6.1.1.4'
O O 0.0106 0.0060 'International Tables Vol C Tables 4.2.6.8 and 6.1.1.4'
Cl Cl 0.1484 0.1585 'International Tables Vol C Tables 4.2.6.8 and 6.1.1.4'
Fe Fe 0.3463 0.8444 'International Tables Vol C Tables 4.2.6.8 and 6.1.1.4'

loop_
_geom_angle_atom_site_label_1
_geom_angle_atom_site_label_2
_geom_angle_atom_site_label_3
_geom_angle
_geom_angle_site_symmetry_1
_geom_angle_site_symmetry_3
N24 Fe1 N24 91.41(18) 6 5_445
N24 Fe1 N24 91.41(18) 6 4_455
N24 Fe1 N24 91.40(18) 5_445 4_455
N24 Fe1 N44 179.4(2) 6 2
N24 Fe1 N44 89.20(16) 5_445 2
N24 Fe1 N44 88.77(16) 4_455 2
N24 Fe1 N44 89.20(16) 6 3
N24 Fe1 N44 88.78(16) 5_445 3
N24 Fe1 N44 179.4(2) 4_455 3
N44 Fe1 N44 90.62(18) 2 3
N24 Fe1 N44 88.78(16) 6 .
N24 Fe1 N44 179.4(2) 5_445 .
N24 Fe1 N44 89.20(17) 4_455 .
N44 Fe1 N44 90.62(18) 2 .
N44 Fe1 N44 90.62(18) 3 .
N24 Fe1 Fe2 70.24(12) 6 .
N24 Fe1 Fe2 161.48(12) 5_445 .
N24 Fe1 Fe2 86.72(11) 4_455 .
N44 Fe1 Fe2 109.16(12) 2 .
N44 Fe1 Fe2 93.30(12) 3 .
N44 Fe1 Fe2 18.79(12) . .
N14 Fe2 N14 90.45(15) 2_655 .
N14 Fe2 N14 90.45(15) 2_655 3_665
N14 Fe2 N14 90.45(15) . 3_665
N14 Fe2 N34 89.41(16) 2_655 2_655
N14 Fe2 N34 89.44(16) . 2_655
N14 Fe2 N34 179.8(2) 3_665 2_655
N14 Fe2 N34 179.8(2) 2_655 .
N14 Fe2 N34 89.41(16) . .
N14 Fe2 N34 89.44(16) 3_665 .
N34 Fe2 N34 90.71(16) 2_655 .
N14 Fe2 N34 89.44(16) 2_655 3_665
N14 Fe2 N34 179.8(2) . 3_665
N14 Fe2 N34 89.41(16) 3_665 3_665
N34 Fe2 N34 90.71(16) 2_655 3_665
N34 Fe2 N34 90.71(16) . 3_665
N14 Fe2 Fe1 130.31(11) 2_655 7_544
N14 Fe2 Fe1 54.29(11) . 7_544
N14 Fe2 Fe1 119.74(12) 3_665 7_544
N34 Fe2 Fe1 60.29(12) 2_655 7_544
N34 Fe2 Fe1 49.66(12) . 7_544
N34 Fe2 Fe1 125.89(11) 3_665 7_544
N14 Fe2 Fe1 60.20(11) 2_655 2_655
N14 Fe2 Fe1 49.63(11) . 2_655
N14 Fe2 Fe1 125.60(11) 3_665 2_655
N34 Fe2 Fe1 54.22(11) 2_655 2_655
N34 Fe2 Fe1 119.77(12) . 2_655
N34 Fe2 Fe1 130.40(12) 3_665 2_655
Fe1 Fe2 Fe1 70.112(2) 7_544 2_655
N14 Fe2 Fe1 125.60(11) 2_655 .
N14 Fe2 Fe1 60.20(11) . .
N14 Fe2 Fe1 49.63(12) 3_665 .
N34 Fe2 Fe1 130.40(12) 2_655 .
N34 Fe2 Fe1 54.22(11) . .
N34 Fe2 Fe1 119.77(12) 3_665 .
Fe1 Fe2 Fe1 70.112(2) 7_544 .
Fe1 Fe2 Fe1 109.831(9) 2_655 .
C15 N11 N12 101.2(4) . .
N13 N12 N11 113.9(4) . .
N13 N12 C11 123.5(5) . .
N11 N12 C11 122.5(5) . .
N13 N12 N22 101.5(3) . .
N11 N12 N22 105.8(3) . .
C11 N12 N22 62.1(3) . .
N12 N13 N14 106.1(4) . .
N13 N14 C15 106.0(4) . .
N13 N14 Fe2 122.0(3) . .
C15 N14 Fe2 130.7(4) . .
N13 N14 N24 52.0(3) . .
C15 N14 N24 83.5(3) . .
Fe2 N14 N24 116.27(13) . .
N11 C15 N14 112.7(5) . .
N11 C15 O12 70.3(4) . 7_545
N14 C15 O12 80.2(4) . 7_545
N11 C15 H15 123.7 . .
N14 C15 H15 123.7 . .
O12 C15 H15 117.2 7_545 .
C25 N21 N22 102.6(5) . .
N23 N22 N21 113.2(5) . .
N23 N22 C13 124.0(5) . .
N21 N22 C13 122.7(5) . .
N23 N22 N12 145.3(4) . .
N21 N22 N12 99.3(3) . .
N22 N23 N24 106.0(4) . .
N23 N24 C25 105.8(5) . .
N23 N24 Fe1 119.1(3) . 7_544
C25 N24 Fe1 135.0(4) . 7_544
N23 N24 N14 46.7(3) . .
C25 N24 N14 59.5(3) . .
Fe1 N24 N14 164.19(15) 7_544 .
N21 C25 N24 112.4(6) . .
N21 C25 H25 123.8 . .
N24 C25 H25 123.8 . .
C35 N31 N32 101.8(5) . .
N33 N32 N31 114.1(5) . .
N33 N32 C21 121.2(5) . .
N31 N32 C21 124.4(5) . .
N33 N32 N42 98.8(3) . .
N31 N32 N42 108.0(4) . .
C21 N32 N42 59.9(3) . .
N32 N33 N34 105.2(5) . .
N33 N34 C35 107.0(4) . .
N33 N34 Fe2 121.5(3) . .
C35 N34 Fe2 130.4(4) . .
N33 N34 N44 49.6(3) . .
C35 N34 N44 86.4(3) . .
Fe2 N34 N44 116.40(13) . .
N31 C35 N34 111.7(5) . .
N31 C35 H35 124.1 . .
N34 C35 H35 124.1 . .
N42 N41 C45 101.7(6) . .
N41 N42 N43 115.2(5) . .
N41 N42 C23 122.2(7) . .
N43 N42 C23 122.1(7) . .
N41 N42 N32 103.1(4) . .
N43 N42 N32 139.2(4) . .
N44 N43 N42 104.7(5) . .
N43 N44 C45 106.9(6) . .
N43 N44 Fe1 123.2(4) . .
C45 N44 Fe1 129.7(5) . .
C45 N44 N34 64.7(4) . .
Fe1 N44 N34 164.33(16) . .
N41 C45 N44 111.3(8) . .
N41 C45 H45 124.3 . .
N44 C45 H45 124.3 . .
N12 C11 C12 108.7(5) . .
N12 C11 C13 93.5(4) . .
N12 C11 H11A 109.9 . .
C12 C11 H11A 109.9 . .
C13 C11 H11A 144.3 . .
N12 C11 H11B 109.9 . .
C12 C11 H11B 109.9 . .
C13 C11 H11B 87.1 . .
H11A C11 H11B 108.3 . .
C11 C12 C13 110.4(5) . .
C11 C12 H12A 109.6 . .
C13 C12 H12A 109.6 . .
C11 C12 H12B 109.6 . .
C13 C12 H12B 109.6 . .
H12A C12 H12B 108.1 . .
N22 C13 C12 109.5(6) . .
N22 C13 C11 144.0(6) . .
N22 C13 H13A 109.8 . .
C12 C13 H13A 109.8 . .
C11 C13 H13A 88.1 . .
N22 C13 H13B 109.8 . .
C12 C13 H13B 109.8 . .
C11 C13 H13B 92.7 . .
H13A C13 H13B 108.2 . .
H12C C12' H12D 107.8 . .
N32 C21 C22 109.5(7) . .
N32 C21 C23 93.9(4) . .
N32 C21 H21A 109.8 . .
C22 C21 H21A 109.8 . .
C23 C21 H21A 89.1 . .
N32 C21 H21B 109.8 . .
C22 C21 H21B 109.8 . .
C23 C21 H21B 142.7 . .
H21A C21 H21B 108.2 . .
C23 C22 C21 113.5(7) . .
C23 C22 H22A 108.9 . .
C21 C22 H22A 108.9 . .
C23 C22 H22B 108.9 . .
C21 C22 H22B 108.9 . .
H22A C22 H22B 107.7 . .
N42 C23 C22 113.3(6) . .
N42 C23 C21 146.6(6) . .
N42 C23 H23A 108.9 . .
C22 C23 H23A 108.9 . .
C21 C23 H23A 89.5 . .
N42 C23 H23B 108.9 . .
C22 C23 H23B 108.9 . .
C21 C23 H23B 90.6 . .
H23A C23 H23B 107.7 . .
H22C C22' H22D 107.8 . .
O1 C1 C2 114(2) . .
C1 O1 N32 121.8(11) . 3_665
C1 O1 O22 107.2(11) . .
N32 O1 O22 113.4(6) 3_665 .
C1 O1 O21 144.1(11) . .
N32 O1 O21 92.0(4) 3_665 .
C1' O1' O11 160(3) . .
O21 Cl2 O22 114.4(7) . 3_665
O21 Cl2 O22 114.4(7) . 2_655
O22 Cl2 O22 104.1(8) 3_665 2_655
O21 Cl2 O22 114.4(7) . .
O22 Cl2 O22 104.1(8) 3_665 .
O22 Cl2 O22 104.1(8) 2_655 .
Cl2 O21 O1 97.4(3) . .
Cl2 O22 O1 104.1(8) . .
C3 O2 H2 109.5 . .
C3 C4 H4A 109.5 . .
C3 C4 H4B 109.5 . .
H4A C4 H4B 109.5 . .
C3 C4 H4C 109.5 . .
H4A C4 H4C 109.5 . .
H4B C4 H4C 109.5 . .
O2 C3 C4 110(3) . .
O2 C3 H3A 109.7 . .
C4 C3 H3A 109.7 . .
O2 C3 H3B 109.7 . .
C4 C3 H3B 109.7 . .
H3A C3 H3B 108.2 . .
O13 Cl1 O12 115.9(7) . .
O13 Cl1 O11 113.1(7) . .
O12 Cl1 O11 115.4(6) . .
O13 Cl1 O14 106.5(8) . .
O12 Cl1 O14 104.5(6) . .
O11 Cl1 O14 99.2(6) . .
Cl1 O11 O1' 163.2(10) . .

loop_
_geom_bond_atom_site_label_1
_geom_bond_atom_site_label_2
_geom_bond_distance
_geom_bond_site_symmetry_2
Fe1 N24 2.173(4) 6
Fe1 N24 2.173(4) 5_445
Fe1 N24 2.173(4) 4_455
Fe1 N44 2.196(4) 2
Fe1 N44 2.196(4) 3
Fe1 N44 2.196(4) .
Fe1 Fe2 10.7550(10) .
Fe2 N14 2.176(4) 2_655
Fe2 N14 2.176(4) .
Fe2 N14 2.176(4) 3_665
Fe2 N34 2.190(4) 2_655
Fe2 N34 2.190(4) .
Fe2 N34 2.190(4) 3_665
Fe2 Fe1 10.7475(10) 7_544
Fe2 Fe1 10.7550(10) 2_655
N11 C15 1.318(7) .
N11 N12 1.360(8) .
N12 N13 1.304(6) .
N12 C11 1.464(7) .
N12 N22 4.252(7) .
N13 N14 1.333(6) .
N14 C15 1.356(7) .
N14 N24 7.532(6) .
C15 O12 3.433(9) 7_545
C15 H15 0.9300 .
N21 C25 1.301(8) .
N21 N22 1.328(7) .
N22 N23 1.310(6) .
N22 C13 1.455(8) .
N23 N24 1.323(6) .
N24 C25 1.343(7) .
N24 Fe1 2.173(4) 7_544
C25 H25 0.9300 .
N31 C35 1.306(8) .
N31 N32 1.325(8) .
N32 N33 1.295(6) .
N32 C21 1.475(9) .
N32 N42 4.290(7) .
N33 N34 1.312(6) .
N34 C35 1.330(7) .
N34 N44 7.507(6) .
C35 H35 0.9300 .
N41 N42 1.294(9) .
N41 C45 1.316(11) .
N42 N43 1.324(8) .
N42 C23 1.424(9) .
N43 N44 1.294(7) .
N44 C45 1.353(9) .
C45 H45 0.9300 .
C11 C12 1.530(8) .
C11 H11A 0.9700 .
C11 H11B 0.9700 .
C12 C13 1.540(10) .
C12 H12A 0.9700 .
C12 H12B 0.9700 .
C13 H13A 0.9700 .
C13 H13B 0.9700 .
C12' H12C 0.9700 .
C12' H12D 0.9700 .
C21 C22 1.497(8) .
C21 H21A 0.9700 .
C21 H21B 0.9700 .
C22 C23 1.495(11) .
C22 H22A 0.9700 .
C22 H22B 0.9700 .
C23 H23A 0.9700 .
C23 H23B 0.9700 .
C22' H22C 0.9700 .
C22' H22D 0.9700 .
C1 O1 1.371(15) .
C1 C2 1.433(19) .
O1 N32 3.065(14) 3_665
O1 O22 3.07(2) .
O1 O21 3.228(13) .
C1' O1' 1.43(2) .
O1' O11 3.03(4) .
Cl2 O21 1.326(14) .
Cl2 O22 1.350(9) 3_665
Cl2 O22 1.350(9) 2_655
Cl2 O22 1.350(9) .
O2 C3 1.40(2) .
O2 H2 0.8200 .
C4 C3 1.43(2) .
C4 H4A 0.9600 .
C4 H4B 0.9600 .
C4 H4C 0.9600 .
C3 H3A 0.9700 .
C3 H3B 0.9700 .
Cl1 O13 1.356(8) .
Cl1 O12 1.375(6) .
Cl1 O11 1.387(6) .
Cl1 O14 1.473(8) .

loop_
_geom_hbond_atom_site_label_D
_geom_hbond_atom_site_label_H
_geom_hbond_atom_site_label_A
_geom_hbond_distance_DH
_geom_hbond_distance_HA
_geom_hbond_distance_DA
_geom_hbond_angle_DHA
O2 H2 N41 0.82 2.23 2.87(4) 135.3
O2 H2 N42 0.82 2.59 3.23(4) 136.3
C35 H35 O1 0.93 2.29 3.194(15) 165.1

loop_
_geom_torsion_atom_site_label_1
_geom_torsion_atom_site_label_2
_geom_torsion_atom_site_label_3
_geom_torsion_atom_site_label_4
_geom_torsion
_geom_torsion_site_symmetry_1
_geom_torsion_site_symmetry_4
N24 Fe1 Fe2 N14 -47.25(19) 6 2_655
N24 Fe1 Fe2 N14 -39.2(4) 5_445 2_655
N24 Fe1 Fe2 N14 45.42(19) 4_455 2_655
N44 Fe1 Fe2 N14 132.98(19) 2 2_655
N44 Fe1 Fe2 N14 -135.21(19) 3 2_655
N44 Fe1 Fe2 N14 142.6(4) . 2_655
N24 Fe1 Fe2 N14 19.24(18) 6 .
N24 Fe1 Fe2 N14 27.3(4) 5_445 .
N24 Fe1 Fe2 N14 111.91(18) 4_455 .
N44 Fe1 Fe2 N14 -160.53(19) 2 .
N44 Fe1 Fe2 N14 -68.72(17) 3 .
N44 Fe1 Fe2 N14 -150.9(4) . .
N24 Fe1 Fe2 N14 -100.67(19) 6 3_665
N24 Fe1 Fe2 N14 -92.6(4) 5_445 3_665
N24 Fe1 Fe2 N14 -8.00(18) 4_455 3_665
N44 Fe1 Fe2 N14 79.56(18) 2 3_665
N44 Fe1 Fe2 N14 171.37(19) 3 3_665
N44 Fe1 Fe2 N14 89.2(4) . 3_665
N24 Fe1 Fe2 N34 79.1(2) 6 2_655
N24 Fe1 Fe2 N34 87.2(4) 5_445 2_655
N24 Fe1 Fe2 N34 171.8(2) 4_455 2_655
N44 Fe1 Fe2 N34 -100.7(2) 2 2_655
N44 Fe1 Fe2 N34 -8.87(18) 3 2_655
N44 Fe1 Fe2 N34 -91.1(4) . 2_655
N24 Fe1 Fe2 N34 132.69(19) 6 .
N24 Fe1 Fe2 N34 140.8(4) 5_445 .
N24 Fe1 Fe2 N34 -134.63(19) 4_455 .
N44 Fe1 Fe2 N34 -47.1(2) 2 .
N44 Fe1 Fe2 N34 44.73(19) 3 .
N44 Fe1 Fe2 N34 -37.4(4) . .
N24 Fe1 Fe2 N34 -160.55(18) 6 3_665
N24 Fe1 Fe2 N34 -152.5(4) 5_445 3_665
N24 Fe1 Fe2 N34 -67.88(18) 4_455 3_665
N44 Fe1 Fe2 N34 19.68(18) 2 3_665
N44 Fe1 Fe2 N34 111.49(19) 3 3_665
N44 Fe1 Fe2 N34 29.3(4) . 3_665
N24 Fe1 Fe2 Fe1 78.70(13) 6 7_544
N24 Fe1 Fe2 Fe1 86.8(4) 5_445 7_544
N24 Fe1 Fe2 Fe1 171.37(12) 4_455 7_544
N44 Fe1 Fe2 Fe1 -101.07(13) 2 7_544
N44 Fe1 Fe2 Fe1 -9.26(13) 3 7_544
N44 Fe1 Fe2 Fe1 -91.4(4) . 7_544
N24 Fe1 Fe2 Fe1 19.69(13) 6 2_655
N24 Fe1 Fe2 Fe1 27.8(4) 5_445 2_655
N24 Fe1 Fe2 Fe1 112.37(12) 4_455 2_655
N44 Fe1 Fe2 Fe1 -160.07(13) 2 2_655
N44 Fe1 Fe2 Fe1 -68.27(13) 3 2_655
N44 Fe1 Fe2 Fe1 -150.4(4) . 2_655
C15 N11 N12 N13 -3.7(7) . .
C15 N11 N12 C11 178.9(5) . .
C15 N11 N12 N22 -114.4(4) . .
N11 N12 N13 N14 2.5(6) . .
C11 N12 N13 N14 179.8(5) . .
N22 N12 N13 N14 115.7(3) . .
N12 N13 N14 C15 -0.1(5) . .
N12 N13 N14 Fe2 -168.2(3) . .
N12 N13 N14 N24 -68.2(3) . .
N14 Fe2 N14 N13 -86.1(4) 2_655 .
N14 Fe2 N14 N13 -176.6(4) 3_665 .
N34 Fe2 N14 N13 3.3(4) 2_655 .
N34 Fe2 N14 N13 94.0(3) . .
Fe1 Fe2 N14 N13 56.2(3) 7_544 .
Fe1 Fe2 N14 N13 -37.4(3) 2_655 .
Fe1 Fe2 N14 N13 142.1(4) . .
N14 Fe2 N14 C15 109.0(4) 2_655 .
N14 Fe2 N14 C15 18.6(5) 3_665 .
N34 Fe2 N14 C15 -161.6(5) 2_655 .
N34 Fe2 N14 C15 -70.8(5) . .
Fe1 Fe2 N14 C15 -108.7(5) 7_544 .
Fe1 Fe2 N14 C15 157.8(5) 2_655 .
Fe1 Fe2 N14 C15 -22.7(4) . .
N14 Fe2 N14 N24 -146.00(18) 2_655 .
N14 Fe2 N14 N24 123.5(2) 3_665 .
N34 Fe2 N14 N24 -56.59(12) 2_655 .
N34 Fe2 N14 N24 34.12(13) . .
Fe1 Fe2 N14 N24 -3.71(4) 7_544 .
Fe1 Fe2 N14 N24 -97.22(14) 2_655 .
Fe1 Fe2 N14 N24 82.22(11) . .
N12 N11 C15 N14 3.6(7) . .
N12 N11 C15 O12 -66.2(4) . 7_545
N13 N14 C15 N11 -2.3(7) . .
Fe2 N14 C15 N11 164.3(4) . .
N24 N14 C15 N11 45.0(5) . .
N13 N14 C15 O12 61.4(4) . 7_545
Fe2 N14 C15 O12 -132.0(4) . 7_545
N24 N14 C15 O12 108.70(19) . 7_545
C25 N21 N22 N23 1.3(7) . .
C25 N21 N22 C13 -174.7(6) . .
C25 N21 N22 N12 -166.2(4) . .
N13 N12 N22 N23 97.7(8) . .
N11 N12 N22 N23 -143.1(7) . .
C11 N12 N22 N23 -24.3(8) . .
N13 N12 N22 N21 -102.7(5) . .
N11 N12 N22 N21 16.4(5) . .
C11 N12 N22 N21 135.2(5) . .
N13 N12 N22 C13 59.8(10) . .
N11 N12 N22 C13 179.0(10) . .
C11 N12 N22 C13 -62.2(10) . .
N21 N22 N23 N24 -0.5(7) . .
C13 N22 N23 N24 175.5(6) . .
N12 N22 N23 N24 157.5(5) . .
N22 N23 N24 C25 -0.6(6) . .
N22 N23 N24 Fe1 177.3(4) . 7_544
N22 N23 N24 N14 5.9(3) . .
N13 N14 N24 N23 -10.4(5) . .
C15 N14 N24 N23 -126.6(5) . .
Fe2 N14 N24 N23 100.9(4) . .
N13 N14 N24 C25 162.4(5) . .
C15 N14 N24 C25 46.2(5) . .
Fe2 N14 N24 C25 -86.3(4) . .
N13 N14 N24 Fe1 -39.0(7) . 7_544
C15 N14 N24 Fe1 -155.1(7) . 7_544
Fe2 N14 N24 Fe1 72.4(6) . 7_544
N22 N21 C25 N24 -1.7(7) . .
N23 N24 C25 N21 1.5(7) . .
Fe1 N24 C25 N21 -175.9(4) 7_544 .
N14 N24 C25 N21 -4.0(4) . .
C35 N31 N32 N33 2.3(7) . .
C35 N31 N32 C21 176.5(6) . .
C35 N31 N32 N42 111.0(5) . .
N31 N32 N33 N34 -2.4(7) . .
C21 N32 N33 N34 -176.9(5) . .
N42 N32 N33 N34 -116.8(4) . .
N32 N33 N34 C35 1.5(7) . .
N32 N33 N34 Fe2 170.6(4) . .
N32 N33 N34 N44 71.2(4) . .
N14 Fe2 N34 N33 -0.6(4) . .
N14 Fe2 N34 N33 -91.1(4) 3_665 .
N34 Fe2 N34 N33 88.8(5) 2_655 .
N34 Fe2 N34 N33 179.5(4) 3_665 .
Fe1 Fe2 N34 N33 40.2(4) 7_544 .
Fe1 Fe2 N34 N33 40.6(5) 2_655 .
Fe1 Fe2 N34 N33 -53.4(4) . .
N14 Fe2 N34 C35 165.7(5) . .
N14 Fe2 N34 C35 75.2(6) 3_665 .
N34 Fe2 N34 C35 -104.9(4) 2_655 .
N34 Fe2 N34 C35 -14.2(5) 3_665 .
Fe1 Fe2 N34 C35 -153.5(6) 7_544 .
Fe1 Fe2 N34 C35 -153.1(5) 2_655 .
Fe1 Fe2 N34 C35 112.9(5) . .
N14 Fe2 N34 N44 56.43(12) . .
N14 Fe2 N34 N44 -34.03(13) 3_665 .
N34 Fe2 N34 N44 145.86(19) 2_655 .
N34 Fe2 N34 N44 -123.4(2) 3_665 .
Fe1 Fe2 N34 N44 97.22(15) 7_544 .
Fe1 Fe2 N34 N44 97.65(11) 2_655 .
Fe1 Fe2 N34 N44 3.67(4) . .
N32 N31 C35 N34 -1.2(7) . .
N33 N34 C35 N31 -0.2(8) . .
Fe2 N34 C35 N31 -168.0(4) . .
N44 N34 C35 N31 -45.9(5) . .
C45 N41 N42 N43 3.1(9) . .
C45 N41 N42 C23 174.9(7) . .
C45 N41 N42 N32 168.6(6) . .
N33 N32 N42 N41 109.3(6) . .
N31 N32 N42 N41 -9.7(6) . .
C21 N32 N42 N41 -129.7(6) . .
N33 N32 N42 N43 -91.0(7) . .
N31 N32 N42 N43 150.0(7) . .
C21 N32 N42 N43 30.1(7) . .
N33 N32 N42 C23 -54.7(11) . .
N31 N32 N42 C23 -173.7(11) . .
C21 N32 N42 C23 66.3(11) . .
N41 N42 N43 N44 -0.8(8) . .
C23 N42 N43 N44 -172.7(6) . .
N32 N42 N43 N44 -159.0(5) . .
N42 N43 N44 C45 -1.8(7) . .
N42 N43 N44 Fe1 -178.0(4) . .
N42 N43 N44 N34 -6.0(3) . .
N24 Fe1 N44 N43 43.2(5) 6 .
N24 Fe1 N44 N43 134.6(4) 4_455 .
N44 Fe1 N44 N43 -136.6(4) 2 .
N44 Fe1 N44 N43 -46.0(5) 3 .
Fe2 Fe1 N44 N43 52.5(4) . .
N24 Fe1 N44 C45 -132.2(6) 6 .
N24 Fe1 N44 C45 -40.7(7) 4_455 .
N44 Fe1 N44 C45 48.0(7) 2 .
N44 Fe1 N44 C45 138.7(6) 3 .
Fe2 Fe1 N44 C45 -122.9(8) . .
N24 Fe1 N44 N34 22.9(6) 6 .
N24 Fe1 N44 N34 114.3(5) 4_455 .
N44 Fe1 N44 N34 -156.9(5) 2 .
N44 Fe1 N44 N34 -66.3(7) 3 .
Fe2 Fe1 N44 N34 32.2(3) . .
N33 N34 N44 N43 14.4(6) . .
C35 N34 N44 N43 130.4(6) . .
Fe2 N34 N44 N43 -95.7(5) . .
N33 N34 N44 C45 -161.1(6) . .
C35 N34 N44 C45 -45.1(6) . .
Fe2 N34 N44 C45 88.8(5) . .
N33 N34 N44 Fe1 39.9(7) . .
C35 N34 N44 Fe1 155.9(7) . .
Fe2 N34 N44 Fe1 -70.2(6) . .
N42 N41 C45 N44 -4.1(10) . .
N43 N44 C45 N41 3.8(9) . .
Fe1 N44 C45 N41 179.8(5) . .
N34 N44 C45 N41 7.0(6) . .
N13 N12 C11 C12 -105.3(6) . .
N11 N12 C11 C12 71.8(8) . .
N22 N12 C11 C12 -19.9(4) . .
N13 N12 C11 C13 -73.2(5) . .
N11 N12 C11 C13 103.9(6) . .
N22 N12 C11 C13 12.32(19) . .
N12 C11 C12 C13 68.2(7) . .
N23 N22 C13 C12 -99.5(8) . .
N21 N22 C13 C12 76.0(9) . .
N12 N22 C13 C12 55.5(7) . .
N23 N22 C13 C11 -104.4(10) . .
N21 N22 C13 C11 71.2(12) . .
N12 N22 C13 C11 50.6(7) . .
C11 C12 C13 N22 -175.0(5) . .
N12 C11 C13 N22 -110.2(10) . .
C12 C11 C13 N22 8.0(9) . .
N12 C11 C13 C12 -118.3(7) . .
N33 N32 C21 C22 101.6(8) . .
N31 N32 C21 C22 -72.2(9) . .
N42 N32 C21 C22 19.8(5) . .
N33 N32 C21 C23 71.5(6) . .
N31 N32 C21 C23 -102.3(6) . .
N42 N32 C21 C23 -10.3(2) . .
N32 C21 C22 C23 -66.0(10) . .
N41 N42 C23 C22 -75.2(10) . .
N43 N42 C23 C22 96.1(9) . .
N32 N42 C23 C22 -56.7(9) . .
N41 N42 C23 C21 -76.5(13) . .
N43 N42 C23 C21 94.8(12) . .
N32 N42 C23 C21 -58.0(10) . .
C21 C22 C23 N42 -178.7(8) . .
N32 C21 C23 N42 122.4(12) . .
C22 C21 C23 N42 2.1(13) . .
N32 C21 C23 C22 120.3(10) . .
C2 C1 O1 N32 66(3) . 3_665
C2 C1 O1 O22 -67(3) . .
C2 C1 O1 O21 -92(3) . .
O22 Cl2 O21 O1 134.8(10) 3_665 .
O22 Cl2 O21 O1 -105.2(10) 2_655 .
O22 Cl2 O21 O1 14.8(10) . .
C1 O1 O21 Cl2 28.7(18) . .
N32 O1 O21 Cl2 -132.7(3) 3_665 .
O22 O1 O21 Cl2 -8.8(6) . .
O21 Cl2 O22 O1 -15.9(11) . .
O22 Cl2 O22 O1 -141.5(11) 3_665 .
O22 Cl2 O22 O1 109.7(14) 2_655 .
C1 O1 O22 Cl2 -149.2(14) . .
N32 O1 O22 Cl2 73.5(12) 3_665 .
O21 O1 O22 Cl2 8.9(6) . .
O13 Cl1 O11 O1' 28(4) . .
O12 Cl1 O11 O1' 165(4) . .
O14 Cl1 O11 O1' -84(4) . .
C1' O1' O11 Cl1 70(12) . .
N12 C11 C12 C13 68.2(7) . .
C11 C12 C13 N22 -175.0(5) . .
N32 C21 C22 C23 -66.0(10) . .
C21 C22 C23 N42 -178.7(8) . .
N12 C11' C12' C13' -60(4) . .
C11' C12' C13' N22 -110(3) . .
N32 C21' C22' C23' 58(3) . .
C21' C22' C23' N42 121.6(18) . .
